data_9009713
loop_
_publ_author_name
'Piret, P.'
'Deliens, M.'

_publ_section_title
;
 La vanmeerscheite U(UO2)3(PO4)2(OH)6*4(H2O) et la
 meta-vanmeerscheite U(UO2)3(PO4)2(OH)6*2(H2O), nouveaux mineraux
;
_journal_name_full 'Bulletin de Mineralogie'
_journal_page_first 125
_journal_page_last 128
_journal_volume 105
_journal_year 1982
_chemical_compound_source 'Kobokobo pegmatite, Kivu, Zaire'
_chemical_formula_sum 'H2 O10 P U2'
_chemical_name_mineral Vanmeersscheite
_space_group_IT_number 31
_symmetry_space_group_name_Hall 'P -2ab 2ab'
_symmetry_space_group_name_H-M 'P 21 m n'
_cell_angle_alpha 90
_cell_angle_beta 90
_cell_angle_gamma 90
_cell_formula_units_Z 8
_cell_length_a 17.06
_cell_length_b 16.760
_cell_length_c 7.023
_cell_volume 2008.055
_database_code_amcsd 0012077
_exptl_crystal_density_diffrn 4.426
_cod_original_formula_sum 'U2 P O10 H2'
_cod_database_code 9009713

loop_
_space_group_symop_operation_xyz
x,y,z
1/2+x,1/2+y,-z
x,-y,z
1/2+x,1/2-y,-z

loop_
_atom_site_label
_atom_site_fract_x
_atom_site_fract_y
_atom_site_fract_z
_atom_site_U_iso_or_equiv
_atom_site_type_symbol
_atom_site_attached_hydrogens
U1 0.00000 0.21550 0.25660 0.00190 U 0
U2 0.11540 0.20650 0.74530 0.00070 U 0
U3 -0.10710 0.22620 0.75990 0.00070 U 0
U4 0.25200 0.00000 0.18690 0.00270 U 0
U5 -0.24150 0.00000 0.16380 0.00270 U 0
P6 -0.19800 0.19300 0.27100 ? P 0
P7 0.18700 0.20600 0.24300 ? P 0
O8 -0.01300 0.32400 0.19700 ? O 0
O9 -0.01700 0.10200 0.27700 ? O 0
O10 0.13900 0.10400 0.70000 ? O 0
O11 0.07900 0.31700 0.77300 ? O 0
O12 -0.10600 0.33000 0.79400 ? O 0
O13 -0.10600 0.11000 0.80000 ? O 0
O14 0.00100 0.19800 -0.07000 ? O 0
O15 -0.12800 0.20900 0.08900 0.01000 O 0
O16 -0.12000 0.22700 0.42900 0.01000 O 0
O17 0.00000 0.18400 0.58600 ? O 0
O18 0.11700 0.23200 0.41900 0.01000 O 0
O19 0.12000 0.19200 0.07500 0.01000 O 0
O20 -0.26600 0.26400 0.27300 ? O 0
O21 0.24700 0.29200 0.23300 ? O 0
O22 -0.21600 0.09700 0.30100 ? O 0
O23 0.23300 0.11700 0.30600 ? O 0
O-H24 0.19000 0.00000 0.44900 0.08400 O 1
O-H25 0.31400 0.00000 -0.06100 0.08400 O 1
O-H26 0.14500 0.00000 0.04800 0.08400 O 1
O-H27 0.35600 0.00000 0.34300 0.08400 O 1
O-H28 -0.34800 0.00000 0.31200 0.08400 O 1
O-H29 -0.18300 0.00000 0.42900 0.08400 O 1
O-H30 -0.30100 0.00000 -0.09100 0.08400 O 1
O-H31 -0.13500 0.00000 0.03100 0.08400 O 1

loop_
_cod_changelog_entry_id
_cod_changelog_entry_author
_cod_changelog_entry_date
_cod_changelog_entry_text
1
;cod-tools version 3.8.0
Id: cif_guess_AMCSD_atom_types 9574 2023-05-10 09:00:05Z saulius
;
2023-05-10T18:52:06+03:00
;Derived atom types and hydrogen counts
from atom names that follow the AMCSD naming convention
(Wat == water, O-H == hydroxyl).
;

loop_
_cod_related_entry_id
_cod_related_entry_database
_cod_related_entry_code
1 AMCSD 0012077
